data_7125575
loop_
_publ_author_name
'Gallant, Amanda J.'
'Smith, Kevin M.'
'Patrick, Brian O.'

_publ_section_title
;
 Cyclopentadienyl benzamidinato chromium complexes as models for alkyl
 halide activation by chromium reagents.
;
_journal_issue 23
_journal_name_full 'Chemical communications (Cambridge, England)'
_journal_page_first 2914
_journal_page_last 2915
_journal_paper_doi 10.1039/b207710h
_journal_year 2002
_chemical_formula_sum 'C26 H34 Cr F3 N2 Si2'
_chemical_formula_weight 539.73
_space_group_IT_number 15
_space_group_name_Hall '-C 2yc'
_space_group_name_H-M_alt 'C 1 2/c 1'
_symmetry_cell_setting monoclinic
_symmetry_space_group_name_H-M 'C 1 2/c 1'
_atom_sites_solution_hydrogens geom
_atom_sites_solution_primary direct
_atom_sites_solution_secondary difmap
_audit_creation_method SHELXL-97
_cell_angle_alpha 90.00
_cell_angle_beta 97.757(4)
_cell_angle_gamma 90.00
_cell_formula_units_Z 8
_cell_length_a 16.205(2)
_cell_length_b 9.982(2)
_cell_length_c 35.488(3)
_cell_measurement_reflns_used 10027
_cell_measurement_temperature 173(2)
_cell_measurement_theta_max 27.96
_cell_measurement_theta_min 2.43
_cell_volume 5688.0(14)
_computing_cell_refinement 'd*TREK (MSC, 1996-1998)'
_computing_data_collection 'd*TREK (MSC, 1996-1998)'
_computing_data_reduction 'd*TREK (MSC, 1996-1998)'
_computing_structure_refinement 'SHELXL-97 (Sheldrick, 1997)'
_computing_structure_solution
;
SIR97 (Altomare, et. al. 1998)
;
_diffrn_ambient_temperature 173(2)
_diffrn_detector_area_resol_mean 11.76
_diffrn_measured_fraction_theta_full 0.377
_diffrn_measured_fraction_theta_max 0.377
_diffrn_measurement_device_type 'Rigaku/ADSC CCD'
_diffrn_measurement_method 'area detector'
_diffrn_radiation_monochromator graphite
_diffrn_radiation_source 'fine-focus sealed tube'
_diffrn_radiation_type MoK\a
_diffrn_radiation_wavelength 0.71069
_diffrn_reflns_av_R_equivalents 0.0000
_diffrn_reflns_av_sigmaI/netI 0.0729
_diffrn_reflns_limit_h_max 17
_diffrn_reflns_limit_h_min -19
_diffrn_reflns_limit_k_max 11
_diffrn_reflns_limit_k_min -12
_diffrn_reflns_limit_l_max 41
_diffrn_reflns_limit_l_min -42
_diffrn_reflns_number 17818
_diffrn_reflns_theta_full 27.96
_diffrn_reflns_theta_max 27.96
_diffrn_reflns_theta_min 2.43
_diffrn_standards_decay_% 0
_diffrn_standards_interval_count 0
_diffrn_standards_interval_time 0
_diffrn_standards_number 0
_exptl_absorpt_coefficient_mu 0.522
_exptl_absorpt_correction_T_max 1.0000
_exptl_absorpt_correction_T_min 0.6475
_exptl_absorpt_correction_type multi-scan
_exptl_crystal_colour purple
_exptl_crystal_density_diffrn 1.261
_exptl_crystal_density_method 'not measured'
_exptl_crystal_description platelet
_exptl_crystal_F_000 2264
_exptl_crystal_size_max 0.40
_exptl_crystal_size_mid 0.30
_exptl_crystal_size_min 0.10
_refine_diff_density_max 0.575
_refine_diff_density_min -0.444
_refine_diff_density_rms 0.058
_refine_ls_extinction_method none
_refine_ls_goodness_of_fit_ref 1.065
_refine_ls_hydrogen_treatment mixed
_refine_ls_matrix_type full
_refine_ls_number_parameters 378
_refine_ls_number_reflns 5449
_refine_ls_number_restraints 88
_refine_ls_restrained_S_all 1.114
_refine_ls_R_factor_all 0.0805
_refine_ls_R_factor_gt 0.0567
_refine_ls_shift/su_max 0.029
_refine_ls_shift/su_mean 0.002
_refine_ls_structure_factor_coef Fsqd
_refine_ls_weighting_details 'w==1/[\s^2^(Fo^2^)+(0.0184P)^2^+15.4220P] where P==(Fo^2^+2Fc^2^)/3'
_refine_ls_weighting_scheme calc
_refine_ls_wR_factor_gt 0.1294
_refine_ls_wR_factor_ref 0.1407
_reflns_number_gt 4160
_reflns_number_total 9796
_reflns_threshold_expression >2sigma(I)
_cod_data_source_file b207710h.txt
_cod_data_source_block ks006/AG179
_cod_depositor_comments
;
The following automatic conversions were performed:

data item '_refine_ls_weighting_scheme' value 'calc
w==1/[\s^2^(Fo^2^)+(0.0184P)^2^+15.4220P] where P==(Fo^2^+2Fc^2^)/3'
was changed to 'calc'. A new data item '_refine_ls_weighting_details'
was created with the value set to
'w==1/[\s^2^(Fo^2^)+(0.0184P)^2^+15.4220P] where
P==(Fo^2^+2Fc^2^)/3'.

Automatic conversion script
Id: cif_fix_values 6909 2019-04-08 15:41:33Z antanas 
;
_cod_original_cell_volume 5687.7(16)
_cod_original_sg_symbol_H-M 'C 2/c'
_cod_database_code 7125575

loop_
_symmetry_equiv_pos_as_xyz
'x, y, z'
'-x, y, -z+1/2'
'x+1/2, y+1/2, z'
'-x+1/2, y+1/2, -z+1/2'
'-x, -y, -z'
'x, -y, z-1/2'
'-x+1/2, -y+1/2, -z'
'x+1/2, -y+1/2, z-1/2'

loop_
_atom_site_label
_atom_site_type_symbol
_atom_site_fract_x
_atom_site_fract_y
_atom_site_fract_z
_atom_site_U_iso_or_equiv
_atom_site_adp_type
_atom_site_occupancy
_atom_site_calc_flag
_atom_site_refinement_flags
_atom_site_disorder_assembly
_atom_site_disorder_group
Cr1 Cr 0.93564(3) 0.20839(5) 0.574204(15) 0.03070(16) Uani 1 d . A 1
Si1 Si 0.99956(7) 0.25505(11) 0.67213(3) 0.0426(3) Uani 1 d . A 1
Si2 Si 0.81012(6) -0.08016(10) 0.56735(3) 0.0387(3) Uani 1 d . A 1
F1A F 0.8945(3) -0.3466(8) 0.76530(19) 0.108(3) Uani 0.697(13) d PD A 1
F2A F 0.7877(4) -0.3990(5) 0.72687(13) 0.076(2) Uani 0.697(13) d PD A 1
F3A F 0.7792(5) -0.2426(5) 0.76644(18) 0.090(3) Uani 0.697(13) d PD A 1
N1 N 0.95543(17) 0.1732(3) 0.63106(8) 0.0316(6) Uani 1 d . A 1
N2 N 0.87946(17) 0.0382(3) 0.58941(8) 0.0314(6) Uani 1 d . A 1
C1 C 0.90873(19) 0.0632(3) 0.62549(9) 0.0272(6) Uani 1 d . A 1
C2 C 0.8904(2) -0.0259(3) 0.65760(9) 0.0305(7) Uani 1 d . A 1
C3 C 0.8210(2) -0.0035(4) 0.67536(11) 0.0394(8) Uani 1 d . A 1
H3 H 0.7856 0.0703 0.6678 0.047 Uiso 1 calc R A 1
C4 C 0.8025(2) -0.0881(4) 0.70425(11) 0.0441(9) Uani 1 d . A 1
H4 H 0.7554 -0.0711 0.7168 0.053 Uiso 1 calc R A 1
C5 C 0.8533(2) -0.1973(4) 0.71457(11) 0.0430(9) Uani 1 d . A 1
C6 C 0.9227(3) -0.2200(4) 0.69686(14) 0.0568(12) Uani 1 d . A 1
H6 H 0.9577 -0.2946 0.7041 0.068 Uiso 1 calc R A 1
C7 C 0.9414(2) -0.1340(4) 0.66860(13) 0.0532(11) Uani 1 d . A 1
H7 H 0.9897 -0.1493 0.6567 0.064 Uiso 1 calc R A 1
C8 C 1.0716(4) 0.3841(6) 0.65693(16) 0.089(2) Uani 1 d . A 1
H8A H 1.1156 0.3400 0.6451 0.134 Uiso 1 calc R A 1
H8B H 1.0965 0.4353 0.6791 0.134 Uiso 1 calc R A 1
H8C H 1.0404 0.4449 0.6385 0.134 Uiso 1 calc R A 1
C9 C 0.9163(3) 0.3404(5) 0.69457(13) 0.0581(11) Uani 1 d . A 1
H9A H 0.8852 0.4010 0.6761 0.087 Uiso 1 calc R A 1
H9B H 0.9416 0.3917 0.7167 0.087 Uiso 1 calc R A 1
H9C H 0.8783 0.2732 0.7027 0.087 Uiso 1 calc R A 1
C10 C 1.0593(3) 0.1393(6) 0.70697(13) 0.0733(15) Uani 1 d . A 1
H10A H 1.1029 0.0948 0.6950 0.110 Uiso 1 calc R A 1
H10B H 1.0215 0.0718 0.7151 0.110 Uiso 1 calc R A 1
H10C H 1.0848 0.1904 0.7291 0.110 Uiso 1 calc R A 1
C11 C 0.7016(2) -0.0267(4) 0.56972(14) 0.0564(11) Uani 1 d . A 1
H11A H 0.6918 -0.0230 0.5963 0.085 Uiso 1 calc R A 1
H11B H 0.6631 -0.0910 0.5559 0.085 Uiso 1 calc R A 1
H11C H 0.6924 0.0622 0.5582 0.085 Uiso 1 calc R A 1
C12 C 0.8243(4) -0.2491(4) 0.5895(2) 0.086(2) Uani 1 d . A 1
H12A H 0.8157 -0.2436 0.6163 0.129 Uiso 1 calc R A 1
H12B H 0.8808 -0.2813 0.5879 0.129 Uiso 1 calc R A 1
H12C H 0.7837 -0.3114 0.5761 0.129 Uiso 1 calc R A 1
C13 C 0.8256(3) -0.0855(6) 0.51659(15) 0.0843(19) Uani 1 d . A 1
H13A H 0.8829 -0.1133 0.5146 0.126 Uiso 1 calc R A 1
H13B H 0.8157 0.0037 0.5053 0.126 Uiso 1 calc R A 1
H13C H 0.7866 -0.1496 0.5030 0.126 Uiso 1 calc R A 1
C14 C 0.9461(4) 0.4248(5) 0.5581(2) 0.0793(18) Uani 1 d . A 1
H14 H 0.9932 0.4759 0.5684 0.095 Uiso 1 calc R A 1
C15 C 0.9389(4) 0.3533(6) 0.52564(18) 0.0834(18) Uani 1 d . A 1
H15 H 0.9796 0.3470 0.5088 0.100 Uiso 1 calc R A 1
C16 C 0.8639(5) 0.2920(6) 0.52113(16) 0.087(2) Uani 1 d . A 1
H16 H 0.8436 0.2339 0.5008 0.105 Uiso 1 calc R A 1
C17 C 0.8215(3) 0.3273(6) 0.5508(2) 0.0806(19) Uani 1 d . A 1
H17 H 0.7672 0.2993 0.5547 0.097 Uiso 1 calc R A 1
C18 C 0.8734(4) 0.4110(5) 0.57368(16) 0.0803(18) Uani 1 d . A 1
H18 H 0.8613 0.4524 0.5964 0.096 Uiso 1 calc R A 1
C19A C 1.0491(13) 0.131(2) 0.5610(6) 0.045(4) Uani 0.57(5) d P A 1
H19A H 1.0424 0.1096 0.5335 0.053 Uiso 0.57 calc P A 1
H19B H 1.0920 0.2021 0.5656 0.053 Uiso 0.57 calc P A 1
C20 C 1.0811(2) 0.0055(3) 0.58347(10) 0.0466(10) Uani 1 d GD A 1
C21A C 1.1351(6) 0.0202(7) 0.6171(2) 0.046(3) Uani 0.57(5) d PGD A 1
H21A H 1.1515 0.1071 0.6261 0.056 Uiso 0.57 calc P A 1
C22A C 1.1650(7) -0.0923(10) 0.6377(2) 0.059(4) Uani 0.57(5) d PG A 1
H22A H 1.2019 -0.0822 0.6607 0.071 Uiso 0.57 calc P A 1
C23A C 1.1410(7) -0.2195(8) 0.6245(4) 0.068(5) Uani 0.57(5) d PG A 1
H23A H 1.1615 -0.2964 0.6386 0.082 Uiso 0.57 calc P A 1
C24A C 1.0870(8) -0.2342(3) 0.5909(5) 0.064(4) Uani 0.57(5) d PG A 1
H24A H 1.0706 -0.3211 0.5819 0.077 Uiso 0.57 calc P A 1
C25A C 1.0571(6) -0.1217(4) 0.5703(3) 0.051(4) Uani 0.57(5) d PG A 1
H25A H 1.0202 -0.1318 0.5473 0.061 Uiso 0.57 calc P A 1
C26 C 0.8305(2) -0.2922(4) 0.74370(11) 0.0602(12) Uani 1 d D A 1
F1B F 0.8902(8) -0.3838(13) 0.7530(4) 0.035(4) Uiso 0.180(11) d PD A 2
F2B F 0.7591(6) -0.3599(17) 0.7397(7) 0.096(8) Uiso 0.180(11) d PD A 2
F3B F 0.8304(15) -0.2195(16) 0.7757(3) 0.077(7) Uiso 0.180(11) d PD A 2
C19B C 1.0374(19) 0.100(3) 0.5588(8) 0.050(6) Uani 0.43(5) d P A 2
H19C H 1.0172 0.0526 0.5348 0.060 Uiso 0.43 calc P A 2
H19D H 1.0787 0.1670 0.5526 0.060 Uiso 0.43 calc P A 2
C21B C 1.1491(10) 0.042(2) 0.6097(7) 0.073(6) Uani 0.43(5) d PD A 2
H21B H 1.1685 0.1316 0.6106 0.088 Uiso 0.43 calc P A 2
C22B C 1.189(2) -0.053(4) 0.6346(6) 0.135(12) Uani 0.43(5) d PD A 2
H22B H 1.2351 -0.0274 0.6525 0.162 Uiso 0.43 calc P A 2
C23B C 1.161(3) -0.185(4) 0.6334(9) 0.149(18) Uani 0.43(5) d PD A 2
H23B H 1.1864 -0.2488 0.6509 0.179 Uiso 0.43 calc P A 2
C24B C 1.094(2) -0.2225(16) 0.6063(13) 0.124(13) Uani 0.43(5) d PD A 2
H24B H 1.0762 -0.3130 0.6049 0.149 Uiso 0.43 calc P A 2
C25B C 1.0551(11) -0.1284(10) 0.5811(10) 0.070(6) Uani 0.43(5) d PD A 2
H25B H 1.0106 -0.1548 0.5624 0.083 Uiso 0.43 calc P A 2
F1C F 0.8455(15) -0.4235(8) 0.7446(8) 0.101(11) Uiso 0.134(9) d PD A 3
F2C F 0.7523(5) -0.283(2) 0.7516(6) 0.049(6) Uiso 0.134(9) d PD A 3
F3C F 0.8752(11) -0.248(3) 0.7762(4) 0.062(7) Uiso 0.134(9) d PD A 3

loop_
_atom_site_aniso_label
_atom_site_aniso_U_11
_atom_site_aniso_U_22
_atom_site_aniso_U_33
_atom_site_aniso_U_23
_atom_site_aniso_U_13
_atom_site_aniso_U_12
Cr1 0.0357(3) 0.0322(3) 0.0242(3) 0.0026(2) 0.0038(2) -0.0036(2)
Si1 0.0411(6) 0.0575(7) 0.0287(5) -0.0099(4) 0.0030(4) -0.0088(4)
Si2 0.0396(6) 0.0356(5) 0.0421(6) -0.0115(4) 0.0101(4) -0.0082(4)
F1A 0.082(4) 0.144(7) 0.089(5) 0.089(5) -0.018(3) -0.023(4)
F2A 0.084(4) 0.073(3) 0.075(3) 0.026(2) 0.026(3) -0.025(3)
F3A 0.128(6) 0.088(4) 0.066(4) 0.021(3) 0.064(4) -0.009(4)
N1 0.0362(16) 0.0350(15) 0.0238(14) -0.0006(11) 0.0045(11) -0.0040(11)
N2 0.0361(16) 0.0299(14) 0.0284(15) -0.0006(11) 0.0054(11) -0.0033(11)
C1 0.0222(16) 0.0325(17) 0.0282(16) 0.0022(12) 0.0078(12) 0.0028(12)
C2 0.0274(18) 0.0363(18) 0.0284(17) 0.0040(13) 0.0058(13) 0.0008(12)
C3 0.040(2) 0.041(2) 0.040(2) 0.0106(15) 0.0159(16) 0.0134(15)
C4 0.042(2) 0.054(2) 0.041(2) 0.0072(17) 0.0214(17) 0.0040(16)
C5 0.042(2) 0.050(2) 0.038(2) 0.0146(17) 0.0081(16) -0.0038(16)
C6 0.044(2) 0.062(3) 0.067(3) 0.032(2) 0.016(2) 0.0186(19)
C7 0.039(2) 0.061(3) 0.065(3) 0.030(2) 0.025(2) 0.0201(18)
C8 0.098(4) 0.111(4) 0.062(3) -0.030(3) 0.020(3) -0.067(4)
C9 0.067(3) 0.063(3) 0.044(2) -0.016(2) 0.005(2) 0.009(2)
C10 0.064(3) 0.119(4) 0.033(2) -0.017(2) -0.009(2) 0.024(3)
C11 0.042(2) 0.060(3) 0.067(3) -0.001(2) 0.006(2) -0.0104(19)
C12 0.082(4) 0.029(2) 0.139(6) -0.005(3) -0.016(4) -0.007(2)
C13 0.080(4) 0.121(5) 0.057(3) -0.050(3) 0.029(3) -0.049(3)
C14 0.086(4) 0.043(3) 0.100(5) 0.034(3) -0.017(3) -0.022(2)
C15 0.096(4) 0.091(4) 0.069(4) 0.052(3) 0.032(3) 0.023(3)
C16 0.123(5) 0.072(4) 0.053(3) 0.019(3) -0.040(3) 0.005(4)
C17 0.044(3) 0.083(4) 0.113(5) 0.060(4) 0.003(3) 0.011(2)
C18 0.134(6) 0.046(3) 0.063(3) 0.018(2) 0.024(4) 0.041(3)
C19A 0.037(8) 0.047(9) 0.054(7) 0.017(7) 0.021(5) 0.004(7)
C20 0.038(2) 0.051(2) 0.056(3) -0.0003(19) 0.0261(19) 0.0075(17)
C21A 0.024(5) 0.061(6) 0.058(6) -0.007(4) 0.018(5) 0.000(4)
C22A 0.028(5) 0.085(10) 0.065(7) 0.008(6) 0.009(5) 0.023(5)
C23A 0.038(8) 0.064(8) 0.103(12) 0.017(7) 0.008(6) 0.025(6)
C24A 0.043(7) 0.046(6) 0.108(11) -0.012(5) 0.028(6) 0.015(4)
C25A 0.037(6) 0.058(7) 0.058(6) -0.014(4) 0.009(5) 0.013(4)
C26 0.059(3) 0.070(3) 0.053(3) 0.022(2) 0.014(2) -0.005(2)
C19B 0.060(10) 0.054(12) 0.043(7) -0.018(8) 0.037(7) -0.034(8)
C21B 0.051(10) 0.099(12) 0.073(10) -0.009(9) 0.025(9) 0.028(8)
C22B 0.062(15) 0.23(3) 0.118(19) -0.005(19) 0.034(12) 0.070(19)
C23B 0.16(3) 0.18(3) 0.13(2) 0.07(3) 0.08(2) 0.14(3)
C24B 0.16(3) 0.062(12) 0.18(3) 0.026(14) 0.13(2) 0.063(15)
C25B 0.073(11) 0.057(10) 0.092(13) -0.017(7) 0.059(9) 0.004(7)

loop_
_atom_type_symbol
_atom_type_description
_atom_type_scat_dispersion_real
_atom_type_scat_dispersion_imag
_atom_type_scat_source
C C 0.0033 0.0016 'International Tables Vol C Tables 4.2.6.8 and 6.1.1.4'
H H 0.0000 0.0000 'International Tables Vol C Tables 4.2.6.8 and 6.1.1.4'
N N 0.0061 0.0033 'International Tables Vol C Tables 4.2.6.8 and 6.1.1.4'
F F 0.0171 0.0103 'International Tables Vol C Tables 4.2.6.8 and 6.1.1.4'
Si Si 0.0817 0.0704 'International Tables Vol C Tables 4.2.6.8 and 6.1.1.4'
Cr Cr 0.3209 0.6236 'International Tables Vol C Tables 4.2.6.8 and 6.1.1.4'

loop_
_geom_angle_atom_site_label_1
_geom_angle_atom_site_label_2
_geom_angle_atom_site_label_3
_geom_angle
N1 Cr1 N2 66.94(11)
N1 Cr1 C19A 97.6(6)
N2 Cr1 C19A 100.9(7)
N1 Cr1 C19B 98.4(8)
N2 Cr1 C19B 92.0(8)
C19A Cr1 C19B 10.0(11)
N1 Cr1 C16 153.6(2)
N2 Cr1 C16 109.5(2)
C19A Cr1 C16 108.6(6)
C19B Cr1 C16 108.0(9)
N1 Cr1 C14 114.4(2)
N2 Cr1 C14 157.24(19)
C19A Cr1 C14 101.4(7)
C19B Cr1 C14 109.8(8)
C16 Cr1 C14 58.3(2)
N1 Cr1 C15 148.6(2)
N2 Cr1 C15 142.7(2)
C19A Cr1 C15 87.3(6)
C19B Cr1 C15 91.7(8)
C16 Cr1 C15 35.0(2)
C14 Cr1 C15 34.8(2)
N1 Cr1 C18 99.99(16)
N2 Cr1 C18 122.3(2)
C19A Cr1 C18 136.7(7)
C19B Cr1 C18 145.3(8)
C16 Cr1 C18 58.6(2)
C14 Cr1 C18 35.5(2)
C15 Cr1 C18 58.4(2)
N1 Cr1 C17 117.9(2)
N2 Cr1 C17 99.36(16)
C19A Cr1 C17 143.8(6)
C19B Cr1 C17 143.7(9)
C16 Cr1 C17 35.7(2)
C14 Cr1 C17 59.2(2)
C15 Cr1 C17 59.0(2)
C18 Cr1 C17 35.3(2)
N1 Cr1 C1 33.55(10)
N2 Cr1 C1 33.40(10)
C19A Cr1 C1 101.6(6)
C19B Cr1 C1 96.6(8)
C16 Cr1 C1 137.2(2)
C14 Cr1 C1 142.9(2)
C15 Cr1 C1 170.75(17)
C18 Cr1 C1 114.73(17)
C17 Cr1 C1 111.75(16)
N1 Si1 C9 109.49(18)
N1 Si1 C10 112.49(19)
C9 Si1 C10 109.9(2)
N1 Si1 C8 106.52(19)
C9 Si1 C8 109.0(3)
C10 Si1 C8 109.3(3)
N2 Si2 C11 110.08(17)
N2 Si2 C13 106.99(18)
C11 Si2 C13 107.9(3)
N2 Si2 C12 112.9(2)
C11 Si2 C12 107.8(2)
C13 Si2 C12 111.1(3)
C1 N1 Si1 132.3(2)
C1 N1 Cr1 89.12(19)
Si1 N1 Cr1 138.07(16)
C1 N2 Si2 133.3(2)
C1 N2 Cr1 89.11(19)
Si2 N2 Cr1 137.05(16)
N2 C1 N1 114.8(3)
N2 C1 C2 122.5(3)
N1 C1 C2 122.7(3)
N2 C1 Cr1 57.49(16)
N1 C1 Cr1 57.33(16)
C2 C1 Cr1 178.9(2)
C3 C2 C7 119.4(3)
C3 C2 C1 120.4(3)
C7 C2 C1 120.2(3)
C2 C3 C4 120.6(3)
C5 C4 C3 119.5(3)
C6 C5 C4 120.0(3)
C6 C5 C26 120.5(3)
C4 C5 C26 119.4(3)
C5 C6 C7 120.0(4)
C2 C7 C6 120.4(3)
C15 C14 C18 108.2(5)
C15 C14 Cr1 73.0(3)
C18 C14 Cr1 72.7(3)
C14 C15 C16 108.3(6)
C14 C15 Cr1 72.2(3)
C16 C15 Cr1 71.7(3)
C15 C16 C17 109.1(6)
C15 C16 Cr1 73.3(3)
C17 C16 Cr1 73.0(3)
C18 C17 C16 106.2(5)
C18 C17 Cr1 72.3(3)
C16 C17 Cr1 71.3(3)
C17 C18 C14 108.2(5)
C17 C18 Cr1 72.3(3)
C14 C18 Cr1 71.8(3)
C20 C19A Cr1 115.3(12)
C21A C20 C25A 120.0
C21A C20 C21B 17.7(12)
C25A C20 C21B 128.5(11)
C21A C20 C25B 107.5(12)
C25A C20 C25B 16.3(12)
C21B C20 C25B 119.5(3)
C21A C20 C19B 131.8(11)
C25A C20 C19B 108.0(11)
C21B C20 C19B 121.8(13)
C25B C20 C19B 118.7(13)
C21A C20 C19A 119.2(10)
C25A C20 C19A 120.8(10)
C21B C20 C19A 108.5(10)
C25B C20 C19A 132.1(10)
C19B C20 C19A 13.3(16)
C22A C21A C20 120.0
C21A C22A C23A 120.0
C24A C23A C22A 120.0
C23A C24A C25A 120.0
C24A C25A C20 120.0
F1A C26 F3A 107.9(3)
F1A C26 F2B 117.1(10)
F3A C26 F2B 69.4(9)
F1A C26 F1C 56.9(11)
F3A C26 F1C 118.6(12)
F2B C26 F1C 69.9(11)
F1A C26 F2C 126.6(10)
F3A C26 F2C 32.9(8)
F2B C26 F2C 38.9(11)
F1C C26 F2C 103.6(8)
F1A C26 F1B 24.7(6)
F3A C26 F1B 126.4(8)
F2B C26 F1B 105.6(5)
F1C C26 F1B 36.8(10)
F2C C26 F1B 131.8(12)
F1A C26 F3B 79.8(7)
F3A C26 F3B 38.4(8)
F2B C26 F3B 105.2(5)
F1C C26 F3B 122.0(14)
F2C C26 F3B 71.2(11)
F1B C26 F3B 104.1(5)
F1A C26 F3C 49.3(10)
F3A C26 F3C 70.6(9)
F2B C26 F3C 127.9(16)
F1C C26 F3C 102.9(8)
F2C C26 F3C 102.3(8)
F1B C26 F3C 74.0(10)
F3B C26 F3C 33.6(11)
F1A C26 F2A 104.2(3)
F3A C26 F2A 103.6(3)
F2B C26 F2A 34.3(9)
F1C C26 F2A 47.3(11)
F2C C26 F2A 72.8(9)
F1B C26 F2A 83.2(7)
F3B C26 F2A 137.0(10)
F3C C26 F2A 144.1(11)
F1A C26 C5 114.6(4)
F3A C26 C5 114.8(4)
F2B C26 C5 123.0(10)
F1C C26 C5 125.6(12)
F2C C26 C5 115.9(10)
F1B C26 C5 111.5(8)
F3B C26 C5 105.8(10)
F3C C26 C5 103.4(11)
F2A C26 C5 110.7(3)
C20 C19B Cr1 121.8(17)
C22B C21B C20 120.4(3)
C21B C22B C23B 120.0(3)
C24B C23B C22B 119.8(3)
C25B C24B C23B 120.3(3)
C24B C25B C20 120.0(3)

loop_
_geom_bond_atom_site_label_1
_geom_bond_atom_site_label_2
_geom_bond_distance
Cr1 N1 2.030(3)
Cr1 N2 2.034(3)
Cr1 C19A 2.104(19)
Cr1 C19B 2.10(3)
Cr1 C16 2.237(4)
Cr1 C14 2.247(4)
Cr1 C15 2.256(5)
Cr1 C18 2.259(4)
Cr1 C17 2.259(5)
Cr1 C1 2.412(3)
Si1 N1 1.738(3)
Si1 C9 1.862(4)
Si1 C10 1.865(5)
Si1 C8 1.866(5)
Si2 N2 1.742(3)
Si2 C11 1.850(4)
Si2 C13 1.853(5)
Si2 C12 1.862(5)
F1A C26 1.321(4)
F2A C26 1.365(4)
F3A C26 1.329(4)
N1 C1 1.333(4)
N2 C1 1.328(4)
C1 C2 1.507(4)
C2 C3 1.379(5)
C2 C7 1.384(5)
C3 C4 1.392(5)
C4 C5 1.385(5)
C5 C6 1.380(6)
C5 C26 1.485(5)
C6 C7 1.384(5)
C14 C15 1.345(9)
C14 C18 1.374(8)
C15 C16 1.351(9)
C16 C17 1.379(9)
C17 C18 1.371(8)
C19A C20 1.539(19)
C20 C21A 1.3900
C20 C25A 1.3900
C20 C21B 1.390(5)
C20 C25B 1.400(8)
C20 C19B 1.41(3)
C21A C22A 1.3900
C22A C23A 1.3900
C23A C24A 1.3900
C24A C25A 1.3900
C26 F2B 1.331(5)
C26 F1C 1.333(5)
C26 F2C 1.338(5)
C26 F1B 1.341(5)
C26 F3B 1.347(5)
C26 F3C 1.349(5)
C21B C22B 1.390(5)
C22B C23B 1.393(5)
C23B C24B 1.392(5)
C24B C25B 1.389(5)

loop_
_geom_torsion_atom_site_label_1
_geom_torsion_atom_site_label_2
_geom_torsion_atom_site_label_3
_geom_torsion_atom_site_label_4
_geom_torsion
C9 Si1 N1 C1 -72.2(4)
C10 Si1 N1 C1 50.4(4)
C8 Si1 N1 C1 170.2(4)
C9 Si1 N1 Cr1 96.5(3)
C10 Si1 N1 Cr1 -141.0(3)
C8 Si1 N1 Cr1 -21.2(4)
N2 Cr1 N1 C1 -0.81(18)
C19A Cr1 N1 C1 -99.5(8)
C19B Cr1 N1 C1 -89.4(8)
C16 Cr1 N1 C1 86.9(4)
C14 Cr1 N1 C1 154.3(2)
C15 Cr1 N1 C1 163.2(3)
C18 Cr1 N1 C1 120.2(3)
C17 Cr1 N1 C1 87.7(3)
N2 Cr1 N1 Si1 -172.4(3)
C19A Cr1 N1 Si1 88.9(8)
C19B Cr1 N1 Si1 98.9(8)
C16 Cr1 N1 Si1 -84.7(5)
C14 Cr1 N1 Si1 -17.3(3)
C15 Cr1 N1 Si1 -8.4(5)
C18 Cr1 N1 Si1 -51.4(3)
C17 Cr1 N1 Si1 -83.9(3)
C1 Cr1 N1 Si1 -171.6(4)
C11 Si2 N2 C1 80.3(4)
C13 Si2 N2 C1 -162.7(4)
C12 Si2 N2 C1 -40.2(4)
C11 Si2 N2 Cr1 -88.4(3)
C13 Si2 N2 Cr1 28.6(3)
C12 Si2 N2 Cr1 151.1(3)
N1 Cr1 N2 C1 0.82(18)
C19A Cr1 N2 C1 94.5(7)
C19B Cr1 N2 C1 99.0(8)
C16 Cr1 N2 C1 -151.1(3)
C14 Cr1 N2 C1 -97.5(5)
C15 Cr1 N2 C1 -165.4(3)
C18 Cr1 N2 C1 -86.5(3)
C17 Cr1 N2 C1 -115.6(3)
N1 Cr1 N2 Si2 172.6(3)
C19A Cr1 N2 Si2 -93.7(7)
C19B Cr1 N2 Si2 -89.2(8)
C16 Cr1 N2 Si2 20.7(3)
C14 Cr1 N2 Si2 74.3(6)
C15 Cr1 N2 Si2 6.4(4)
C18 Cr1 N2 Si2 85.3(3)
C17 Cr1 N2 Si2 56.2(3)
C1 Cr1 N2 Si2 171.8(4)
Si2 N2 C1 N1 -173.6(2)
Cr1 N2 C1 N1 -1.3(3)
Si2 N2 C1 C2 6.3(5)
Cr1 N2 C1 C2 178.7(3)
Si2 N2 C1 Cr1 -172.3(3)
Si1 N1 C1 N2 173.7(2)
Cr1 N1 C1 N2 1.3(3)
Si1 N1 C1 C2 -6.2(5)
Cr1 N1 C1 C2 -178.7(3)
Si1 N1 C1 Cr1 172.4(3)
N1 Cr1 C1 N2 -178.6(3)
C19A Cr1 C1 N2 -92.3(8)
C19B Cr1 C1 N2 -83.5(8)
C16 Cr1 C1 N2 42.1(3)
C14 Cr1 C1 N2 140.5(3)
C15 Cr1 C1 N2 71.3(14)
C18 Cr1 C1 N2 111.8(3)
C17 Cr1 C1 N2 73.3(3)
N2 Cr1 C1 N1 178.6(3)
C19A Cr1 C1 N1 86.3(8)
C19B Cr1 C1 N1 95.1(8)
C16 Cr1 C1 N1 -139.2(3)
C14 Cr1 C1 N1 -40.8(3)
C15 Cr1 C1 N1 -110.1(14)
C18 Cr1 C1 N1 -69.6(3)
C17 Cr1 C1 N1 -108.0(3)
N1 Cr1 C1 C2 92(12)
N2 Cr1 C1 C2 -89(12)
C19A Cr1 C1 C2 178(100)
C19B Cr1 C1 C2 -173(100)
C16 Cr1 C1 C2 -47(12)
C14 Cr1 C1 C2 51(12)
C15 Cr1 C1 C2 -18(13)
C18 Cr1 C1 C2 23(12)
C17 Cr1 C1 C2 -16(12)
N2 C1 C2 C3 -89.4(4)
N1 C1 C2 C3 90.5(4)
Cr1 C1 C2 C3 -1(12)
N2 C1 C2 C7 88.3(4)
N1 C1 C2 C7 -91.8(4)
Cr1 C1 C2 C7 177(100)
C7 C2 C3 C4 0.3(6)
C1 C2 C3 C4 178.0(3)
C2 C3 C4 C5 -1.4(6)
C3 C4 C5 C6 1.4(6)
C3 C4 C5 C26 -176.2(4)
C4 C5 C6 C7 -0.4(7)
C26 C5 C6 C7 177.2(4)
C3 C2 C7 C6 0.8(7)
C1 C2 C7 C6 -176.9(4)
C5 C6 C7 C2 -0.7(8)
N1 Cr1 C14 C15 171.9(3)
N2 Cr1 C14 C15 -99.9(7)
C19A Cr1 C14 C15 68.1(8)
C19B Cr1 C14 C15 62.5(9)
C16 Cr1 C14 C15 -36.9(4)
C18 Cr1 C14 C15 -115.9(5)
C17 Cr1 C14 C15 -79.0(4)
C1 Cr1 C14 C15 -164.7(3)
N1 Cr1 C14 C18 -72.1(4)
N2 Cr1 C14 C18 16.0(8)
C19A Cr1 C14 C18 -176.0(8)
C19B Cr1 C14 C18 178.4(9)
C16 Cr1 C14 C18 79.0(4)
C15 Cr1 C14 C18 115.9(5)
C17 Cr1 C14 C18 37.0(4)
C1 Cr1 C14 C18 -48.8(5)
C18 C14 C15 C16 -1.6(6)
Cr1 C14 C15 C16 63.1(4)
C18 C14 C15 Cr1 -64.7(3)
N1 Cr1 C15 C14 -14.2(6)
N2 Cr1 C15 C14 141.0(4)
C19A Cr1 C15 C14 -114.4(8)
C19B Cr1 C15 C14 -123.4(8)
C16 Cr1 C15 C14 116.9(6)
C18 Cr1 C15 C14 37.8(4)
C17 Cr1 C15 C14 79.4(4)
C1 Cr1 C15 C14 81.7(15)
N1 Cr1 C15 C16 -131.1(5)
N2 Cr1 C15 C16 24.1(6)
C19A Cr1 C15 C16 128.6(9)
C19B Cr1 C15 C16 119.7(9)
C14 Cr1 C15 C16 -116.9(6)
C18 Cr1 C15 C16 -79.1(4)
C17 Cr1 C15 C16 -37.5(4)
C1 Cr1 C15 C16 -35.2(16)
C14 C15 C16 C17 1.3(6)
Cr1 C15 C16 C17 64.7(4)
C14 C15 C16 Cr1 -63.4(4)
N1 Cr1 C16 C15 117.9(6)
N2 Cr1 C16 C15 -164.8(4)
C19A Cr1 C16 C15 -55.4(9)
C19B Cr1 C16 C15 -65.9(9)
C14 Cr1 C16 C15 36.7(4)
C18 Cr1 C16 C15 78.6(4)
C17 Cr1 C16 C15 116.7(6)
C1 Cr1 C16 C15 172.2(3)
N1 Cr1 C16 C17 1.2(7)
N2 Cr1 C16 C17 78.6(4)
C19A Cr1 C16 C17 -172.1(9)
C19B Cr1 C16 C17 177.5(8)
C14 Cr1 C16 C17 -80.0(4)
C15 Cr1 C16 C17 -116.7(6)
C18 Cr1 C16 C17 -38.0(3)
C1 Cr1 C16 C17 55.5(5)
C15 C16 C17 C18 -0.5(6)
Cr1 C16 C17 C18 64.4(3)
C15 C16 C17 Cr1 -64.9(4)
N1 Cr1 C17 C18 66.0(4)
N2 Cr1 C17 C18 134.8(3)
C19A Cr1 C17 C18 -101.8(14)
C19B Cr1 C17 C18 -118.7(13)
C16 Cr1 C17 C18 -114.6(5)
C14 Cr1 C17 C18 -37.1(3)
C15 Cr1 C17 C18 -77.9(4)
C1 Cr1 C17 C18 102.5(3)
N1 Cr1 C17 C16 -179.4(3)
N2 Cr1 C17 C16 -110.6(4)
C19A Cr1 C17 C16 12.8(14)
C19B Cr1 C17 C16 -4.1(14)
C14 Cr1 C17 C16 77.5(4)
C15 Cr1 C17 C16 36.7(4)
C18 Cr1 C17 C16 114.6(5)
C1 Cr1 C17 C16 -142.9(3)
C16 C17 C18 C14 -0.4(5)
Cr1 C17 C18 C14 63.2(3)
C16 C17 C18 Cr1 -63.7(3)
C15 C14 C18 C17 1.3(5)
Cr1 C14 C18 C17 -63.6(3)
C15 C14 C18 Cr1 64.9(4)
N1 Cr1 C18 C17 -124.9(4)
N2 Cr1 C18 C17 -56.0(4)
C19A Cr1 C18 C17 122.5(10)
C19B Cr1 C18 C17 114.2(15)
C16 Cr1 C18 C17 38.5(3)
C14 Cr1 C18 C17 116.8(5)
C15 Cr1 C18 C17 79.8(4)
C1 Cr1 C18 C17 -93.2(4)
N1 Cr1 C18 C14 118.3(4)
N2 Cr1 C18 C14 -172.8(3)
C19A Cr1 C18 C14 5.7(11)
C19B Cr1 C18 C14 -2.6(15)
C16 Cr1 C18 C14 -78.3(4)
C15 Cr1 C18 C14 -37.0(3)
C17 Cr1 C18 C14 -116.8(5)
C1 Cr1 C18 C14 150.0(3)
N1 Cr1 C19A C20 37.7(16)
N2 Cr1 C19A C20 -30.2(16)
C19B Cr1 C19A C20 -57(7)
C16 Cr1 C19A C20 -145.3(13)
C14 Cr1 C19A C20 154.5(14)
C15 Cr1 C19A C20 -173.5(15)
C18 Cr1 C19A C20 151.1(9)
C17 Cr1 C19A C20 -153.2(7)
C1 Cr1 C19A C20 3.8(16)
Cr1 C19A C20 C21A -92.1(12)
Cr1 C19A C20 C25A 88.3(13)
Cr1 C19A C20 C21B -107.4(11)
Cr1 C19A C20 C25B 73.7(19)
Cr1 C19A C20 C19B 70(8)
C25A C20 C21A C22A 0.0
C21B C20 C21A C22A -124(3)
C25B C20 C21A C22A 11.4(11)
C19B C20 C21A C22A 174.9(16)
C19A C20 C21A C22A -179.6(10)
C20 C21A C22A C23A 0.0
C21A C22A C23A C24A 0.0
C22A C23A C24A C25A 0.0
C23A C24A C25A C20 0.0
C21A C20 C25A C24A 0.0
C21B C20 C25A C24A 18.8(14)
C25B C20 C25A C24A -42(4)
C19B C20 C25A C24A -176.0(13)
C19A C20 C25A C24A 179.6(10)
C6 C5 C26 F1A 35.3(7)
C4 C5 C26 F1A -147.1(5)
C6 C5 C26 F3A 161.0(5)
C4 C5 C26 F3A -21.4(6)
C6 C5 C26 F2B -118.3(13)
C4 C5 C26 F2B 59.3(13)
C6 C5 C26 F1C -30.5(15)
C4 C5 C26 F1C 147.1(14)
C6 C5 C26 F2C -162.5(11)
C4 C5 C26 F2C 15.1(11)
C6 C5 C26 F1B 8.6(9)
C4 C5 C26 F1B -173.8(8)
C6 C5 C26 F3B 121.1(10)
C4 C5 C26 F3B -61.3(10)
C6 C5 C26 F3C 86.4(11)
C4 C5 C26 F3C -96.0(11)
C6 C5 C26 F2A -82.2(6)
C4 C5 C26 F2A 95.5(5)
C21A C20 C19B Cr1 -71(2)
C25A C20 C19B Cr1 104.2(14)
C21B C20 C19B Cr1 -89.4(18)
C25B C20 C19B Cr1 90.9(19)
C19A C20 C19B Cr1 -92(8)
N1 Cr1 C19B C20 16.2(19)
N2 Cr1 C19B C20 -50.8(18)
C19A Cr1 C19B C20 103(8)
C16 Cr1 C19B C20 -162.1(15)
C14 Cr1 C19B C20 135.9(16)
C15 Cr1 C19B C20 166.3(17)
C18 Cr1 C19B C20 137.5(13)
C17 Cr1 C19B C20 -159.6(10)
C1 Cr1 C19B C20 -17.6(18)
C21A C20 C21B C22B 48(3)
C25A C20 C21B C22B -19.2(17)
C25B C20 C21B C22B -2.8(14)
C19B C20 C21B C22B 177.4(16)
C19A C20 C21B C22B 178.2(13)
C20 C21B C22B C23B 0.1(18)
C21B C22B C23B C24B 2(3)
C22B C23B C24B C25B -2(3)
C23B C24B C25B C20 -1(3)
C21A C20 C25B C24B -11.0(18)
C25A C20 C25B C24B 131(4)
C21B C20 C25B C24B 3(2)
C19B C20 C25B C24B -177.0(18)
C19A C20 C25B C24B -178.0(16)
